data_4073978
loop_
_publ_author_name
'Zuccaccia, Daniele'
'Foresti, Elisabetta'
'Pettirossi, Stefania'
'Sabatino, Piera'
'Zuccaccia, Cristiano'
'Macchioni, Alceo'

_publ_section_title
;
 From Ion Pairs to Ion Triples through a Hydrogen Bonding-Driven
 Aggregative Process
;
_journal_issue 25
_journal_name_full Organometallics
_journal_page_first 6099
_journal_paper_doi 10.1021/om700775u
_journal_volume 26
_journal_year 2007
_chemical_formula_sum 'C94.5 H95 B2 Cl N4 O6 Ru2'
_chemical_formula_weight 1641.96
_chemical_name_systematic
; 
 ? 
;
_space_group_IT_number 2
_symmetry_space_group_name_Hall '-P 1'
_symmetry_space_group_name_H-M 'P -1'
_atom_sites_solution_hydrogens geom
_atom_sites_solution_primary direct
_atom_sites_solution_secondary difmap
_audit_creation_method SHELXL-97
_cell_angle_alpha 75.787(5)
_cell_angle_beta 77.618(5)
_cell_angle_gamma 80.571(5)
_cell_formula_units_Z 2
_cell_length_a 10.240(5)
_cell_length_b 18.724(5)
_cell_length_c 22.536(5)
_cell_measurement_temperature 293(2)
_cell_volume 4063(2)
_computing_structure_refinement 'SHELXL-97 (Sheldrick, 1997)'
_computing_structure_solution 'SHELXS-97 (Sheldrick, 1990)'
_diffrn_ambient_temperature 293(2)
_diffrn_measured_fraction_theta_full 0.998
_diffrn_measured_fraction_theta_max 0.998
_diffrn_radiation_monochromator graphite
_diffrn_radiation_source 'fine-focus sealed tube'
_diffrn_radiation_type MoK\a
_diffrn_radiation_wavelength 0.71069
_diffrn_reflns_av_R_equivalents 0.0813
_diffrn_reflns_av_sigmaI/netI 0.0687
_diffrn_reflns_limit_h_max 11
_diffrn_reflns_limit_h_min -11
_diffrn_reflns_limit_k_max 20
_diffrn_reflns_limit_k_min -20
_diffrn_reflns_limit_l_max 24
_diffrn_reflns_limit_l_min -24
_diffrn_reflns_number 29957
_diffrn_reflns_theta_full 23.01
_diffrn_reflns_theta_max 23.01
_diffrn_reflns_theta_min 2.53
_exptl_absorpt_coefficient_mu 0.462
_exptl_crystal_density_diffrn 1.342
_exptl_crystal_density_method 'not measured'
_exptl_crystal_F_000 1706
_refine_diff_density_max 1.196
_refine_diff_density_min -0.586
_refine_diff_density_rms 0.121
_refine_ls_extinction_coef 0.0020(5)
_refine_ls_extinction_expression Fc^*^=kFc[1+0.001xFc^2^\l^3^/sin(2\q)]^-1/4^
_refine_ls_extinction_method SHELXL
_refine_ls_goodness_of_fit_ref 1.149
_refine_ls_hydrogen_treatment mixed
_refine_ls_matrix_type fullcycle
_refine_ls_number_parameters 903
_refine_ls_number_reflns 11304
_refine_ls_number_restraints 0
_refine_ls_restrained_S_all 1.149
_refine_ls_R_factor_all 0.0580
_refine_ls_R_factor_gt 0.0463
_refine_ls_shift/su_max 0.088
_refine_ls_shift/su_mean 0.004
_refine_ls_structure_factor_coef Fsqd
_refine_ls_weighting_details 'calc w=1/[\s^2^(Fo^2^)+(0.1299P)^2^+0.0000P] where P=(Fo^2^+2Fc^2^)/3'
_refine_ls_weighting_scheme calc
_refine_ls_wR_factor_gt 0.1632
_refine_ls_wR_factor_ref 0.1488
_reflns_number_gt 9132
_reflns_number_total 11304
_reflns_threshold_expression >2sigma(I)
_cod_data_source_file om700775u-file003.cif
_cod_data_source_block rutal
_cod_original_formula_sum 'C94.50 H95 B2 Cl N4 O6 Ru2'
_cod_database_code 4073978

loop_
_symmetry_equiv_pos_as_xyz
'x, y, z'
'-x, -y, -z'

loop_
_atom_site_label
_atom_site_type_symbol
_atom_site_fract_x
_atom_site_fract_y
_atom_site_fract_z
_atom_site_U_iso_or_equiv
_atom_site_adp_type
_atom_site_occupancy
_atom_site_symmetry_multiplicity
_atom_site_calc_flag
_atom_site_refinement_flags
Ru1 Ru 0.27892(4) 0.44560(2) 0.805482(19) 0.03151(11) Uani 1 1 d .
C1 C 0.3785(6) 0.4223(3) 0.8855(3) 0.0419(14) Uani 1 1 d .
H1 H 0.4268 0.4522 0.8980 0.050 Uiso 1 1 calc R
C2 C 0.2409(7) 0.4238(3) 0.9074(2) 0.0442(15) Uani 1 1 d .
C3 C 0.1708(6) 0.3767(3) 0.8865(3) 0.0451(15) Uani 1 1 d .
H3 H 0.0783 0.3769 0.8997 0.054 Uiso 1 1 calc R
C4 C 0.2395(6) 0.3309(3) 0.8468(3) 0.0414(14) Uani 1 1 d .
H4 H 0.1924 0.3000 0.8349 0.050 Uiso 1 1 calc R
C5 C 0.3807(6) 0.3304(3) 0.8243(3) 0.0366(13) Uani 1 1 d .
C6 C 0.4474(6) 0.3762(3) 0.8443(3) 0.0373(13) Uani 1 1 d .
H6 H 0.5397 0.3769 0.8303 0.045 Uiso 1 1 calc R
C7 C 0.1654(8) 0.4767(4) 0.9469(3) 0.065(2) Uani 1 1 d .
H7A H 0.1573 0.4522 0.9900 0.097 Uiso 1 1 calc R
H7B H 0.0773 0.4926 0.9368 0.097 Uiso 1 1 calc R
H7C H 0.2133 0.5190 0.9391 0.097 Uiso 1 1 calc R
C8 C 0.4518(6) 0.2813(3) 0.7796(3) 0.0453(15) Uani 1 1 d .
H8 H 0.3832 0.2647 0.7633 0.054 Uiso 1 1 calc R
C9 C 0.5490(8) 0.3217(5) 0.7239(3) 0.075(2) Uani 1 1 d .
H9A H 0.4981 0.3566 0.6960 0.112 Uiso 1 1 calc R
H9B H 0.6047 0.2860 0.7023 0.112 Uiso 1 1 calc R
H9C H 0.6047 0.3475 0.7387 0.112 Uiso 1 1 calc R
C10 C 0.5279(9) 0.2129(4) 0.8155(4) 0.071(2) Uani 1 1 d .
H10A H 0.6071 0.2265 0.8242 0.107 Uiso 1 1 calc R
H10B H 0.5535 0.1759 0.7910 0.107 Uiso 1 1 calc R
H10C H 0.4710 0.1933 0.8540 0.107 Uiso 1 1 calc R
N1 N 0.1994(5) 0.4514(3) 0.7243(2) 0.0360(11) Uani 1 1 d .
C11 C 0.1947(6) 0.3982(3) 0.6956(3) 0.0435(15) Uani 1 1 d .
H11 H 0.2320 0.3504 0.7115 0.052 Uiso 1 1 calc R
C12 C 0.1377(8) 0.4099(4) 0.6435(3) 0.0595(19) Uani 1 1 d .
H12 H 0.1369 0.3714 0.6243 0.071 Uiso 1 1 calc R
C13 C 0.0814(9) 0.4813(4) 0.6210(3) 0.068(2) Uani 1 1 d .
H13 H 0.0417 0.4914 0.5859 0.082 Uiso 1 1 calc R
C14 C 0.0839(7) 0.5365(4) 0.6499(3) 0.0588(18) Uani 1 1 d .
H14 H 0.0461 0.5846 0.6351 0.071 Uiso 1 1 calc R
C15 C 0.1446(6) 0.5198(3) 0.7025(3) 0.0419(14) Uani 1 1 d .
N2 N 0.3876(5) 0.5318(3) 0.7468(2) 0.0387(11) Uani 1 1 d .
C16 C 0.3063(7) 0.5890(3) 0.7208(3) 0.0456(15) Uani 1 1 d .
C17 C 0.3536(9) 0.6525(4) 0.6813(3) 0.0598(19) Uani 1 1 d .
H17 H 0.2957 0.6900 0.6616 0.072 Uiso 1 1 calc R
C18 C 0.4891(10) 0.6580(5) 0.6722(4) 0.077(2) Uani 1 1 d .
H18 H 0.5240 0.7007 0.6475 0.092 Uiso 1 1 calc R
C19 C 0.5713(9) 0.6011(5) 0.6994(3) 0.072(2) Uani 1 1 d .
H19 H 0.6628 0.6049 0.6937 0.086 Uiso 1 1 calc R
C20 C 0.5197(7) 0.5367(4) 0.7362(3) 0.0541(17) Uani 1 1 d .
H20 H 0.5775 0.4970 0.7533 0.065 Uiso 1 1 calc R
O1 O 0.1423(4) 0.5374(2) 0.80212(17) 0.0466(11) Uani 1 1 d .
C21 C 0.1613(7) 0.5737(3) 0.7402(3) 0.0450(15) Uani 1 1 d .
O2 O 0.0794(6) 0.6415(3) 0.7281(2) 0.0752(16) Uani 1 1 d .
C22 C -0.0511(11) 0.6482(6) 0.7507(5) 0.119(4) Uani 1 1 d .
H22A H -0.0834 0.6029 0.7493 0.142 Uiso 1 1 calc R
H22B H -0.0923 0.6878 0.7214 0.142 Uiso 1 1 calc R
C23 C -0.1077(5) 0.6626(3) 0.8131(2) 0.070(2) Uani 1 1 d .
H23A H -0.0675 0.7037 0.8181 0.084 Uiso 1 1 calc R
H23B H -0.2036 0.6777 0.8158 0.084 Uiso 1 1 calc R
O3 O -0.0871(5) 0.6010(3) 0.8628(2) 0.100(2) Uani 1 1 d R
H3A H -0.0062 0.5880 0.8611 0.149 Uiso 1 1 calc R
Ru2 Ru -0.06107(4) 0.91263(2) 0.758107(17) 0.02373(11) Uani 1 1 d .
C24 C 0.0418(6) 0.9965(3) 0.7760(3) 0.0439(15) Uani 1 1 d .
H24 H 0.0288 1.0479 0.7632 0.053 Uiso 1 1 calc R
C25 C -0.0309(6) 0.9626(4) 0.8335(3) 0.0451(16) Uani 1 1 d .
C26 C -0.0096(6) 0.8847(4) 0.8508(3) 0.0415(15) Uani 1 1 d .
H26 H -0.0567 0.8600 0.8882 0.050 Uiso 1 1 calc R
C27 C 0.0824(6) 0.8435(3) 0.8119(3) 0.0486(17) Uani 1 1 d .
H27 H 0.0955 0.7921 0.8244 0.058 Uiso 1 1 calc R
C28 C 0.1544(6) 0.8784(4) 0.7550(3) 0.0460(16) Uani 1 1 d .
C29 C 0.1331(6) 0.9559(4) 0.7371(3) 0.0442(15) Uani 1 1 d .
H29 H 0.1796 0.9804 0.6994 0.053 Uiso 1 1 calc R
C30 C 0.2427(8) 0.8321(6) 0.7132(4) 0.097(3) Uani 1 1 d .
H30A H 0.2436 0.8574 0.6706 0.146 Uiso 1 1 calc R
H30B H 0.2086 0.7853 0.7205 0.146 Uiso 1 1 calc R
H30C H 0.3326 0.8239 0.7217 0.146 Uiso 1 1 calc R
C31 C -0.1297(8) 1.0054(7) 0.8761(5) 0.103(4) Uani 1 1 d .
H31 H -0.1752 0.9643 0.9042 0.123 Uiso 1 1 calc R
C32 C -0.0636(8) 1.0268(5) 0.9208(3) 0.069(2) Uani 1 1 d .
H32A H -0.0001 1.0609 0.8984 0.104 Uiso 1 1 calc R
H32B H -0.0174 0.9833 0.9435 0.104 Uiso 1 1 calc R
H32C H -0.1305 1.0500 0.9493 0.104 Uiso 1 1 calc R
C33 C -0.2370(11) 1.0485(7) 0.8553(5) 0.139(6) Uani 1 1 d .
H33A H -0.2945 1.0679 0.8888 0.209 Uiso 1 1 calc R
H33B H -0.2862 1.0194 0.8401 0.209 Uiso 1 1 calc R
H33C H -0.2068 1.0887 0.8222 0.209 Uiso 1 1 calc R
N3 N -0.1713(4) 0.9875(2) 0.69461(19) 0.0299(10) Uani 1 1 d .
C34 C -0.1915(6) 1.0617(3) 0.6841(3) 0.0426(14) Uani 1 1 d .
H34 H -0.1568 1.0857 0.7077 0.051 Uiso 1 1 calc R
C35 C -0.2625(6) 1.1036(4) 0.6390(3) 0.0553(18) Uani 1 1 d .
H35 H -0.2768 1.1550 0.6327 0.066 Uiso 1 1 calc R
C36 C -0.3120(6) 1.0668(4) 0.6033(3) 0.0580(19) Uani 1 1 d .
H36 H -0.3580 1.0937 0.5719 0.070 Uiso 1 1 calc R
C37 C -0.2927(6) 0.9905(4) 0.6146(3) 0.0432(15) Uani 1 1 d .
H37 H -0.3273 0.9649 0.5921 0.052 Uiso 1 1 calc R
C38 C -0.2205(5) 0.9532(3) 0.6604(2) 0.0336(13) Uani 1 1 d .
N4 N -0.2455(4) 0.8656(2) 0.78850(19) 0.0291(10) Uani 1 1 d .
C39 C -0.3193(6) 0.8504(3) 0.8460(3) 0.0406(14) Uani 1 1 d .
H39 H -0.2919 0.8631 0.8784 0.049 Uiso 1 1 calc R
C40 C -0.4348(6) 0.8162(4) 0.8584(3) 0.0508(17) Uani 1 1 d .
H40 H -0.4839 0.8052 0.8986 0.061 Uiso 1 1 calc R
C41 C -0.4752(7) 0.7991(4) 0.8105(3) 0.0586(19) Uani 1 1 d .
H41 H -0.5542 0.7774 0.8177 0.070 Uiso 1 1 calc R
C42 C -0.3997(6) 0.8135(3) 0.7512(3) 0.0433(15) Uani 1 1 d .
H42 H -0.4254 0.8006 0.7184 0.052 Uiso 1 1 calc R
C43 C -0.2854(5) 0.8476(3) 0.7418(2) 0.0292(12) Uani 1 1 d .
O4 O -0.0606(3) 0.85379(19) 0.69307(15) 0.0291(8) Uani 1 1 d .
C44 C -0.1909(5) 0.8692(3) 0.6810(2) 0.0323(12) Uani 1 1 d .
O5 O -0.2147(4) 0.8298(2) 0.63963(17) 0.0432(10) Uani 1 1 d .
C45 C -0.1274(6) 0.8378(4) 0.5800(3) 0.0529(18) Uani 1 1 d .
H45A H -0.0888 0.8842 0.5705 0.063 Uiso 1 1 calc R
H45B H -0.1794 0.8397 0.5483 0.063 Uiso 1 1 calc R
C46 C -0.0158(8) 0.7747(4) 0.5785(3) 0.0603(19) Uani 1 1 d .
H46A H -0.0536 0.7286 0.5985 0.072 Uiso 1 1 calc R
H46B H 0.0205 0.7728 0.5353 0.072 Uiso 1 1 calc R
O6 O 0.0920(5) 0.7790(3) 0.6077(2) 0.0698(15) Uani 1 1 d .
H6A H 0.0614 0.7883 0.6421 0.13(4) Uiso 1 1 calc R
B1 B -0.2121(6) 0.2733(3) 0.9909(3) 0.0284(13) Uani 1 1 d .
C47 C -0.0500(2) 0.25603(19) 1.00136(16) 0.0315(12) Uani 1 1 d G
C48 C 0.0077(3) 0.30065(17) 1.02713(16) 0.0348(13) Uani 1 1 d G
H48 H -0.0449 0.3398 1.0426 0.042 Uiso 1 1 calc R
C49 C 0.1441(3) 0.2867(2) 1.02983(16) 0.0441(15) Uani 1 1 d G
H49 H 0.1827 0.3166 1.0471 0.053 Uiso 1 1 calc R
C50 C 0.2228(2) 0.2282(2) 1.00676(18) 0.0460(16) Uani 1 1 d G
H50 H 0.3141 0.2188 1.0086 0.055 Uiso 1 1 calc R
C51 C 0.1651(3) 0.18354(19) 0.98099(18) 0.0502(17) Uani 1 1 d G
H51 H 0.2177 0.1444 0.9656 0.060 Uiso 1 1 calc R
C52 C 0.0286(3) 0.19748(18) 0.97829(17) 0.0393(14) Uani 1 1 d G
H52 H -0.0100 0.1676 0.9610 0.047 Uiso 1 1 calc R
C53 C -0.3185(3) 0.3225(2) 1.03873(14) 0.0322(12) Uani 1 1 d G
C54 C -0.2923(3) 0.3269(2) 1.09568(15) 0.0388(14) Uani 1 1 d G
H54 H -0.2111 0.3046 1.1077 0.047 Uiso 1 1 calc R
C55 C -0.3874(4) 0.3645(2) 1.13475(14) 0.0530(17) Uani 1 1 d G
H55 H -0.3699 0.3674 1.1729 0.064 Uiso 1 1 calc R
C56 C -0.5087(4) 0.3978(2) 1.11685(19) 0.0599(19) Uani 1 1 d G
H56 H -0.5724 0.4230 1.1430 0.072 Uiso 1 1 calc R
C57 C -0.5349(3) 0.3935(3) 1.0599(2) 0.068(2) Uani 1 1 d G
H57 H -0.6161 0.4157 1.0479 0.082 Uiso 1 1 calc R
C58 C -0.4398(4) 0.3558(2) 1.02083(15) 0.0500(16) Uani 1 1 d G
H58 H -0.4573 0.3529 0.9827 0.060 Uiso 1 1 calc R
C59 C -0.2024(4) 0.32019(19) 0.91655(13) 0.0382(14) Uani 1 1 d G
C60 C -0.2116(4) 0.39719(19) 0.90268(18) 0.0498(16) Uani 1 1 d G
H60 H -0.2337 0.4228 0.9346 0.060 Uiso 1 1 calc R
C61 C -0.1878(5) 0.43586(19) 0.8410(2) 0.067(2) Uani 1 1 d G
H61 H -0.1939 0.4874 0.8318 0.080 Uiso 1 1 calc R
C62 C -0.1547(4) 0.3975(3) 0.79327(15) 0.074(3) Uani 1 1 d G
H62 H -0.1388 0.4234 0.7520 0.088 Uiso 1 1 calc R
C63 C -0.1456(4) 0.3205(3) 0.80714(15) 0.064(2) Uani 1 1 d G
H63 H -0.1235 0.2949 0.7752 0.076 Uiso 1 1 calc R
C64 C -0.1694(4) 0.28186(19) 0.86877(17) 0.0486(16) Uani 1 1 d G
H64 H -0.1633 0.2303 0.8780 0.058 Uiso 1 1 calc R
C65 C -0.2803(3) 0.19325(16) 1.00634(16) 0.0321(12) Uani 1 1 d G
C66 C -0.3786(3) 0.18555(19) 0.97505(15) 0.0375(13) Uani 1 1 d G
H66 H -0.4034 0.2238 0.9430 0.045 Uiso 1 1 calc R
C67 C -0.4398(3) 0.1207(2) 0.99173(19) 0.0522(17) Uani 1 1 d G
H67 H -0.5055 0.1156 0.9708 0.063 Uiso 1 1 calc R
C68 C -0.4027(4) 0.06357(18) 1.0397(2) 0.063(2) Uani 1 1 d G
H68 H -0.4437 0.0202 1.0508 0.075 Uiso 1 1 calc R
C69 C -0.3045(4) 0.07127(18) 1.07098(18) 0.0542(17) Uani 1 1 d G
H69 H -0.2797 0.0330 1.1031 0.065 Uiso 1 1 calc R
C70 C -0.2433(3) 0.1361(2) 1.05431(16) 0.0413(14) Uani 1 1 d G
H70 H -0.1775 0.1413 1.0752 0.050 Uiso 1 1 calc R
B2 B 0.2481(6) 1.1772(4) 0.6001(3) 0.0327(14) Uani 1 1 d .
C71 C 0.3970(3) 1.2074(2) 0.56297(15) 0.0319(12) Uani 1 1 d G
C72 C 0.4598(4) 1.19162(19) 0.50576(15) 0.0372(13) Uani 1 1 d G
H72 H 0.4228 1.1613 0.4884 0.045 Uiso 1 1 calc R
C73 C 0.5781(4) 1.2212(2) 0.47455(14) 0.0471(16) Uani 1 1 d G
H73 H 0.6202 1.2107 0.4363 0.056 Uiso 1 1 calc R
C74 C 0.6335(3) 1.2666(2) 0.50054(18) 0.0569(18) Uani 1 1 d G
H74 H 0.7126 1.2864 0.4797 0.068 Uiso 1 1 calc R
C75 C 0.5707(4) 1.2824(2) 0.55774(18) 0.0559(18) Uani 1 1 d G
H75 H 0.6077 1.3128 0.5751 0.067 Uiso 1 1 calc R
C76 C 0.4524(4) 1.2528(2) 0.58896(14) 0.0439(15) Uani 1 1 d G
H76 H 0.4103 1.2633 0.6272 0.053 Uiso 1 1 calc R
C77 C 0.1275(3) 1.2449(2) 0.5778(2) 0.0461(15) Uani 1 1 d G
C78 C 0.1589(4) 1.3010(2) 0.52562(19) 0.0524(17) Uani 1 1 d G
H78 H 0.2464 1.3011 0.5032 0.063 Uiso 1 1 calc R
C79 C 0.0594(6) 1.3571(2) 0.5070(2) 0.079(2) Uani 1 1 d G
H79 H 0.0803 1.3947 0.4721 0.094 Uiso 1 1 calc R
C80 C -0.0715(5) 1.3570(3) 0.5406(3) 0.107(4) Uani 1 1 d G
H80 H -0.1380 1.3945 0.5281 0.128 Uiso 1 1 calc R
C81 C -0.1028(3) 1.3008(3) 0.5927(3) 0.086(3) Uani 1 1 d G
H81 H -0.1903 1.3007 0.6152 0.103 Uiso 1 1 calc R
C82 C -0.0033(4) 1.2448(3) 0.6113(2) 0.066(2) Uani 1 1 d G
H82 H -0.0242 1.2072 0.6462 0.079 Uiso 1 1 calc R
C83 C 0.2288(3) 1.09818(15) 0.58076(18) 0.0323(12) Uani 1 1 d G
C84 C 0.3388(3) 1.0448(2) 0.57279(19) 0.0459(15) Uani 1 1 d G
H84 H 0.4234 1.0535 0.5763 0.055 Uiso 1 1 calc R
C85 C 0.3223(3) 0.97845(17) 0.5596(2) 0.0545(17) Uani 1 1 d G
H85 H 0.3959 0.9427 0.5543 0.065 Uiso 1 1 calc R
C86 C 0.1959(4) 0.96546(17) 0.5544(2) 0.0548(18) Uani 1 1 d G
H86 H 0.1849 0.9211 0.5456 0.066 Uiso 1 1 calc R
C87 C 0.0859(3) 1.0188(2) 0.56235(19) 0.0483(16) Uani 1 1 d G
H87 H 0.0013 1.0101 0.5589 0.058 Uiso 1 1 calc R
C88 C 0.1023(3) 1.08519(18) 0.57554(18) 0.0393(14) Uani 1 1 d G
H88 H 0.0287 1.1209 0.5809 0.047 Uiso 1 1 calc R
C89 C 0.2476(4) 1.1581(2) 0.67755(12) 0.0368(13) Uani 1 1 d G
C90 C 0.1569(4) 1.1956(2) 0.71818(18) 0.0498(16) Uani 1 1 d G
H90 H 0.0943 1.2338 0.7030 0.060 Uiso 1 1 calc R
C91 C 0.1597(4) 1.1759(2) 0.78155(16) 0.0615(19) Uani 1 1 d G
H91 H 0.0990 1.2010 0.8087 0.074 Uiso 1 1 calc R
C92 C 0.2533(5) 1.1187(3) 0.80429(13) 0.063(2) Uani 1 1 d G
H92 H 0.2552 1.1056 0.8467 0.076 Uiso 1 1 calc R
C93 C 0.3440(4) 1.0812(2) 0.76366(18) 0.0604(19) Uani 1 1 d G
H93 H 0.4066 1.0430 0.7789 0.072 Uiso 1 1 calc R
C94 C 0.3412(4) 1.1009(2) 0.70028(16) 0.0510(16) Uani 1 1 d G
H94 H 0.4019 1.0758 0.6731 0.061 Uiso 1 1 calc R
C95 C 0.5745(16) 0.5609(8) 0.5486(6) 0.060(4) Uani 0.50 1 d P
H95A H 0.5955 0.5652 0.5039 0.072 Uiso 0.50 1 calc PR
H95B H 0.5666 0.6103 0.5563 0.072 Uiso 0.50 1 calc PR
Cl1 Cl 0.4242(5) 0.5262(3) 0.57724(19) 0.0879(15) Uani 0.50 1 d P
Cl2 Cl 0.7018(6) 0.5075(3) 0.5809(3) 0.118(2) Uani 0.50 1 d P

loop_
_atom_site_aniso_label
_atom_site_aniso_U_11
_atom_site_aniso_U_22
_atom_site_aniso_U_33
_atom_site_aniso_U_23
_atom_site_aniso_U_13
_atom_site_aniso_U_12
Ru1 0.0377(3) 0.0269(2) 0.0267(2) 0.0008(2) -0.0069(2) -0.0033(2)
C1 0.057(4) 0.038(3) 0.034(3) -0.003(3) -0.017(3) -0.009(3)
C2 0.068(4) 0.036(3) 0.018(3) 0.008(2) -0.006(3) 0.002(3)
C3 0.048(4) 0.039(4) 0.039(3) 0.015(3) -0.009(3) -0.012(3)
C4 0.058(4) 0.027(3) 0.035(3) 0.008(3) -0.013(3) -0.007(3)
C5 0.037(3) 0.032(3) 0.040(3) -0.002(3) -0.018(3) 0.002(2)
C6 0.039(3) 0.034(3) 0.036(3) 0.002(3) -0.014(3) 0.000(3)
C7 0.092(6) 0.058(4) 0.036(4) -0.010(3) 0.002(4) -0.004(4)
C8 0.051(4) 0.044(4) 0.047(4) -0.017(3) -0.023(3) 0.008(3)
C9 0.069(5) 0.104(7) 0.053(4) -0.039(5) 0.001(4) 0.002(5)
C10 0.090(6) 0.047(4) 0.085(6) -0.023(4) -0.051(5) 0.025(4)
N1 0.039(3) 0.034(3) 0.035(3) -0.002(2) -0.013(2) -0.002(2)
C11 0.052(4) 0.038(3) 0.040(3) -0.002(3) -0.015(3) -0.006(3)
C12 0.081(5) 0.051(4) 0.054(4) -0.007(4) -0.032(4) -0.010(4)
C13 0.093(6) 0.062(5) 0.053(4) 0.003(4) -0.042(4) -0.005(4)
C14 0.066(5) 0.055(4) 0.052(4) -0.004(4) -0.025(4) 0.011(4)
C15 0.045(3) 0.041(4) 0.031(3) 0.004(3) -0.003(3) -0.002(3)
N2 0.044(3) 0.040(3) 0.029(2) -0.001(2) -0.007(2) -0.008(2)
C16 0.074(5) 0.032(3) 0.030(3) -0.004(3) -0.011(3) -0.005(3)
C17 0.097(6) 0.037(4) 0.043(4) 0.003(3) -0.015(4) -0.016(4)
C18 0.118(8) 0.056(5) 0.055(5) 0.008(4) -0.008(5) -0.045(5)
C19 0.081(6) 0.078(6) 0.058(5) 0.005(4) -0.012(4) -0.044(5)
C20 0.056(4) 0.058(4) 0.051(4) -0.007(3) -0.011(3) -0.023(3)
O1 0.060(3) 0.036(2) 0.031(2) -0.0012(19) -0.0048(19) 0.014(2)
C21 0.059(4) 0.029(3) 0.040(3) -0.001(3) -0.011(3) 0.007(3)
O2 0.086(4) 0.058(3) 0.057(3) 0.002(3) -0.007(3) 0.033(3)
C22 0.112(8) 0.080(7) 0.103(8) 0.037(6) 0.007(7) 0.040(6)
C23 0.075(5) 0.046(4) 0.084(6) -0.022(4) -0.004(4) 0.006(4)
O3 0.100(5) 0.102(5) 0.069(4) -0.016(4) 0.003(3) 0.039(4)
Ru2 0.0236(2) 0.0263(2) 0.0202(2) -0.00044(18) -0.00653(17) -0.00382(17)
C24 0.051(4) 0.032(3) 0.058(4) -0.006(3) -0.034(3) -0.007(3)
C25 0.032(3) 0.071(5) 0.046(4) -0.033(4) -0.016(3) -0.001(3)
C26 0.039(3) 0.060(4) 0.027(3) 0.002(3) -0.016(3) -0.014(3)
C27 0.057(4) 0.031(3) 0.064(4) -0.002(3) -0.045(4) 0.008(3)
C28 0.030(3) 0.072(5) 0.039(4) -0.019(3) -0.015(3) 0.006(3)
C29 0.032(3) 0.068(5) 0.032(3) 0.005(3) -0.010(3) -0.021(3)
C30 0.052(5) 0.152(9) 0.107(7) -0.084(7) -0.036(5) 0.046(5)
C31 0.056(5) 0.178(10) 0.115(7) -0.117(8) -0.036(5) 0.026(6)
C32 0.072(5) 0.096(6) 0.056(4) -0.046(5) -0.011(4) -0.012(4)
C33 0.123(9) 0.200(13) 0.121(9) -0.116(9) -0.076(7) 0.102(9)
N3 0.032(2) 0.025(2) 0.028(2) 0.0058(19) -0.0080(19) -0.0045(19)
C34 0.045(3) 0.038(4) 0.039(3) 0.004(3) -0.009(3) -0.006(3)
C35 0.046(4) 0.037(4) 0.071(5) 0.010(3) -0.016(3) 0.006(3)
C36 0.035(3) 0.073(5) 0.056(4) 0.015(4) -0.024(3) -0.002(3)
C37 0.031(3) 0.059(4) 0.036(3) 0.002(3) -0.010(3) -0.008(3)
C38 0.022(3) 0.045(3) 0.026(3) 0.007(3) -0.004(2) -0.004(2)
N4 0.028(2) 0.032(2) 0.024(2) 0.0012(19) -0.0041(19) -0.0078(19)
C39 0.039(3) 0.056(4) 0.023(3) -0.002(3) -0.002(2) -0.011(3)
C40 0.043(4) 0.065(4) 0.037(3) 0.003(3) 0.002(3) -0.019(3)
C41 0.040(4) 0.068(5) 0.065(5) -0.005(4) 0.007(3) -0.033(3)
C42 0.036(3) 0.055(4) 0.044(4) -0.009(3) -0.012(3) -0.018(3)
C43 0.029(3) 0.030(3) 0.027(3) 0.001(2) -0.008(2) -0.005(2)
O4 0.0251(19) 0.036(2) 0.0263(19) -0.0065(16) -0.0063(15) -0.0017(15)
C44 0.030(3) 0.042(3) 0.029(3) -0.008(3) -0.010(2) -0.008(2)
O5 0.048(2) 0.060(3) 0.028(2) -0.013(2) -0.0085(18) -0.016(2)
C45 0.051(4) 0.088(5) 0.029(3) -0.017(3) -0.016(3) -0.018(4)
C46 0.079(5) 0.052(4) 0.048(4) -0.019(3) 0.002(4) -0.007(4)
O6 0.062(3) 0.092(4) 0.049(3) -0.025(3) -0.007(2) 0.020(3)
B1 0.034(3) 0.024(3) 0.027(3) -0.001(3) -0.008(3) -0.006(3)
C47 0.039(3) 0.029(3) 0.024(3) 0.004(2) -0.007(2) -0.008(2)
C48 0.035(3) 0.042(3) 0.026(3) 0.003(3) -0.007(2) -0.011(3)
C49 0.043(4) 0.054(4) 0.032(3) 0.009(3) -0.011(3) -0.019(3)
C50 0.029(3) 0.059(4) 0.042(4) 0.008(3) -0.008(3) -0.009(3)
C51 0.037(4) 0.065(4) 0.035(3) 0.000(3) 0.000(3) 0.006(3)
C52 0.033(3) 0.046(4) 0.038(3) -0.009(3) -0.006(3) -0.002(3)
C53 0.033(3) 0.032(3) 0.032(3) -0.006(2) -0.005(2) -0.007(2)
C54 0.048(3) 0.034(3) 0.031(3) -0.002(3) -0.005(3) -0.008(3)
C55 0.064(4) 0.055(4) 0.040(4) -0.019(3) 0.001(3) -0.005(3)
C56 0.050(4) 0.054(4) 0.071(5) -0.028(4) 0.009(4) 0.001(3)
C57 0.041(4) 0.072(5) 0.092(6) -0.031(5) -0.013(4) 0.013(4)
C58 0.035(3) 0.057(4) 0.060(4) -0.023(3) -0.010(3) 0.006(3)
C59 0.030(3) 0.047(4) 0.039(3) -0.005(3) -0.012(3) -0.006(3)
C60 0.042(4) 0.041(4) 0.060(4) 0.005(3) -0.016(3) -0.005(3)
C61 0.063(5) 0.060(5) 0.063(5) 0.023(4) -0.015(4) -0.020(4)
C62 0.040(4) 0.097(7) 0.051(5) 0.040(5) -0.004(3) -0.008(4)
C63 0.039(4) 0.110(7) 0.034(4) -0.010(4) -0.002(3) -0.002(4)
C64 0.042(3) 0.068(4) 0.033(3) -0.008(3) -0.005(3) -0.005(3)
C65 0.022(3) 0.039(3) 0.033(3) -0.013(3) 0.003(2) -0.002(2)
C66 0.033(3) 0.050(4) 0.033(3) -0.012(3) -0.007(2) -0.008(3)
C67 0.039(4) 0.054(4) 0.074(5) -0.032(4) -0.010(3) -0.010(3)
C68 0.046(4) 0.046(4) 0.098(6) -0.028(4) 0.004(4) -0.016(3)
C69 0.051(4) 0.034(4) 0.069(5) 0.003(3) -0.009(3) -0.007(3)
C70 0.041(3) 0.036(3) 0.041(3) 0.002(3) -0.007(3) -0.004(3)
B2 0.024(3) 0.039(4) 0.037(4) -0.008(3) -0.006(3) -0.009(3)
C71 0.027(3) 0.032(3) 0.035(3) 0.000(2) -0.012(2) 0.002(2)
C72 0.038(3) 0.035(3) 0.034(3) 0.003(3) -0.009(3) 0.000(3)
C73 0.045(4) 0.046(4) 0.034(3) 0.011(3) 0.003(3) -0.003(3)
C74 0.038(4) 0.064(5) 0.056(4) 0.014(4) -0.002(3) -0.015(3)
C75 0.044(4) 0.065(5) 0.060(4) 0.005(4) -0.017(3) -0.028(3)
C76 0.034(3) 0.047(4) 0.049(4) -0.003(3) -0.007(3) -0.015(3)
C77 0.036(3) 0.051(4) 0.060(4) -0.024(3) -0.013(3) -0.006(3)
C78 0.059(4) 0.049(4) 0.050(4) -0.010(3) -0.024(3) 0.005(3)
C79 0.082(6) 0.068(5) 0.091(6) -0.012(5) -0.055(5) 0.018(5)
C80 0.087(7) 0.084(7) 0.188(12) -0.075(8) -0.099(8) 0.046(6)
C81 0.043(4) 0.089(7) 0.132(8) -0.040(6) -0.023(5) 0.009(4)
C82 0.031(4) 0.070(5) 0.105(6) -0.035(5) -0.019(4) 0.000(3)
C83 0.033(3) 0.032(3) 0.030(3) 0.001(2) -0.005(2) -0.012(2)
C84 0.038(3) 0.039(4) 0.062(4) -0.017(3) -0.006(3) -0.003(3)
C85 0.055(4) 0.047(4) 0.061(4) -0.020(3) 0.000(3) -0.005(3)
C86 0.078(5) 0.048(4) 0.042(4) -0.013(3) 0.004(3) -0.033(4)
C87 0.050(4) 0.062(4) 0.041(4) -0.019(3) -0.003(3) -0.026(3)
C88 0.041(3) 0.044(4) 0.034(3) -0.007(3) -0.003(3) -0.015(3)
C89 0.035(3) 0.043(3) 0.032(3) -0.003(3) -0.003(3) -0.016(3)
C90 0.064(4) 0.042(4) 0.045(4) -0.017(3) 0.004(3) -0.021(3)
C91 0.075(5) 0.061(5) 0.049(4) -0.020(4) 0.010(4) -0.025(4)
C92 0.094(6) 0.073(5) 0.032(4) -0.009(4) -0.006(4) -0.043(5)
C93 0.068(5) 0.064(5) 0.051(4) -0.001(4) -0.019(4) -0.019(4)
C94 0.048(4) 0.066(4) 0.040(4) -0.009(3) -0.009(3) -0.010(3)
C95 0.090(11) 0.054(9) 0.038(7) -0.021(7) 0.006(7) -0.018(8)
Cl1 0.098(3) 0.113(4) 0.060(2) -0.046(3) 0.034(2) -0.057(3)
Cl2 0.093(4) 0.097(4) 0.142(5) -0.044(4) 0.008(3) 0.037(3)

loop_
_atom_type_symbol
_atom_type_description
_atom_type_scat_dispersion_real
_atom_type_scat_dispersion_imag
_atom_type_scat_source
C C 0.0033 0.0016 'International Tables Vol C Tables 4.2.6.8 and 6.1.1.4'
H H 0.0000 0.0000 'International Tables Vol C Tables 4.2.6.8 and 6.1.1.4'
B B 0.0013 0.0007 'International Tables Vol C Tables 4.2.6.8 and 6.1.1.4'
N N 0.0061 0.0033 'International Tables Vol C Tables 4.2.6.8 and 6.1.1.4'
O O 0.0106 0.0060 'International Tables Vol C Tables 4.2.6.8 and 6.1.1.4'
Ru Ru -1.2594 0.8363 'International Tables Vol C Tables 4.2.6.8 and 6.1.1.4'
Cl Cl 0.1484 0.1585 'International Tables Vol C Tables 4.2.6.8 and 6.1.1.4'

loop_
_geom_angle_atom_site_label_1
_geom_angle_atom_site_label_2
_geom_angle_atom_site_label_3
_geom_angle
O1 Ru1 N2 75.87(18)
O1 Ru1 N1 76.62(17)
N2 Ru1 N1 83.28(18)
O1 Ru1 C3 97.3(2)
N2 Ru1 C3 162.2(2)
N1 Ru1 C3 111.5(2)
O1 Ru1 C1 112.9(2)
N2 Ru1 C1 99.5(2)
N1 Ru1 C1 170.5(2)
C3 Ru1 C1 67.6(2)
O1 Ru1 C6 149.66(19)
N2 Ru1 C6 97.7(2)
N1 Ru1 C6 132.79(19)
C3 Ru1 C6 79.8(2)
C1 Ru1 C6 38.0(2)
O1 Ru1 C4 126.8(2)
N2 Ru1 C4 156.1(2)
N1 Ru1 C4 94.3(2)
C3 Ru1 C4 37.4(2)
C1 Ru1 C4 79.4(2)
C6 Ru1 C4 66.6(2)
O1 Ru1 C2 90.67(19)
N2 Ru1 C2 124.1(2)
N1 Ru1 C2 146.4(2)
C3 Ru1 C2 38.6(2)
C1 Ru1 C2 37.1(2)
C6 Ru1 C2 68.1(2)
C4 Ru1 C2 68.5(2)
O1 Ru1 C5 164.5(2)
N2 Ru1 C5 119.6(2)
N1 Ru1 C5 102.90(19)
C3 Ru1 C5 68.2(2)
C1 Ru1 C5 67.8(2)
C6 Ru1 C5 36.7(2)
C4 Ru1 C5 37.7(2)
C2 Ru1 C5 81.3(2)
C2 C1 C6 121.5(6)
C2 C1 Ru1 72.1(3)
C6 C1 Ru1 71.4(3)
C1 C2 C3 117.1(5)
C1 C2 C7 121.9(6)
C3 C2 C7 120.8(6)
C1 C2 Ru1 70.9(3)
C3 C2 Ru1 69.5(3)
C7 C2 Ru1 126.2(4)
C4 C3 C2 120.9(6)
C4 C3 Ru1 72.4(3)
C2 C3 Ru1 71.8(3)
C3 C4 C5 121.3(6)
C3 C4 Ru1 70.3(3)
C5 C4 Ru1 72.3(3)
C6 C5 C4 117.4(5)
C6 C5 C8 122.7(5)
C4 C5 C8 119.9(5)
C6 C5 Ru1 70.4(3)
C4 C5 Ru1 69.9(3)
C8 C5 Ru1 130.2(4)
C5 C6 C1 121.7(5)
C5 C6 Ru1 72.9(3)
C1 C6 Ru1 70.6(3)
C5 C8 C10 108.8(5)
C5 C8 C9 113.1(5)
C10 C8 C9 110.1(6)
C11 N1 C15 118.8(5)
C11 N1 Ru1 129.8(4)
C15 N1 Ru1 111.4(4)
N1 C11 C12 123.5(6)
C11 C12 C13 117.3(7)
C14 C13 C12 120.2(6)
C13 C14 C15 118.7(6)
N1 C15 C14 121.5(6)
N1 C15 C21 111.7(5)
C14 C15 C21 126.8(6)
C20 N2 C16 118.9(6)
C20 N2 Ru1 128.9(4)
C16 N2 Ru1 112.1(4)
N2 C16 C17 122.9(7)
N2 C16 C21 110.7(5)
C17 C16 C21 126.4(6)
C18 C17 C16 117.7(7)
C19 C18 C17 119.6(7)
C18 C19 C20 120.4(8)
N2 C20 C19 120.3(7)
C21 O1 Ru1 104.8(3)
O1 C21 O2 113.9(5)
O1 C21 C16 107.8(5)
O2 C21 C16 108.0(5)
O1 C21 C15 107.6(5)
O2 C21 C15 113.2(5)
C16 C21 C15 105.9(5)
C22 O2 C21 122.0(7)
O2 C22 C23 123.1(10)
O3 C23 C22 114.3(4)
O4 Ru2 N3 76.74(15)
O4 Ru2 N4 76.33(15)
N3 Ru2 N4 82.23(17)
O4 Ru2 C27 102.2(2)
N3 Ru2 C27 169.9(2)
N4 Ru2 C27 107.4(2)
O4 Ru2 C26 134.5(2)
N3 Ru2 C26 146.9(2)
N4 Ru2 C26 94.05(19)
C27 Ru2 C26 37.9(2)
O4 Ru2 C29 107.5(2)
N3 Ru2 C29 103.4(2)
N4 Ru2 C29 173.76(19)
C27 Ru2 C29 67.2(2)
C26 Ru2 C29 79.8(2)
O4 Ru2 C24 142.0(2)
N3 Ru2 C24 95.6(2)
N4 Ru2 C24 140.3(2)
C27 Ru2 C24 79.0(2)
C26 Ru2 C24 66.6(2)
C29 Ru2 C24 37.4(2)
O4 Ru2 C28 90.28(18)
N3 Ru2 C28 132.5(2)
N4 Ru2 C28 139.2(2)
C27 Ru2 C28 37.5(2)
C26 Ru2 C28 68.2(2)
C29 Ru2 C28 37.4(2)
C24 Ru2 C28 67.5(2)
O4 Ru2 C25 169.92(19)
N3 Ru2 C25 112.7(2)
N4 Ru2 C25 107.6(2)
C27 Ru2 C25 67.8(2)
C26 Ru2 C25 37.2(2)
C29 Ru2 C25 67.8(2)
C24 Ru2 C25 37.1(2)
C28 Ru2 C25 80.7(2)
C29 C24 C25 122.6(6)
C29 C24 Ru2 71.3(3)
C25 C24 Ru2 73.1(3)
C24 C25 C26 116.9(5)
C24 C25 C31 123.4(7)
C26 C25 C31 119.7(7)
C24 C25 Ru2 69.8(3)
C26 C25 Ru2 69.6(3)
C31 C25 Ru2 130.9(4)
C25 C26 C27 120.8(6)
C25 C26 Ru2 73.2(3)
C27 C26 Ru2 70.3(3)
C28 C27 C26 121.4(6)
C28 C27 Ru2 72.2(3)
C26 C27 Ru2 71.8(3)
C27 C28 C29 118.4(6)
C27 C28 C30 119.4(7)
C29 C28 C30 122.0(7)
C27 C28 Ru2 70.3(3)
C29 C28 Ru2 71.2(3)
C30 C28 Ru2 125.8(4)
C24 C29 C28 119.9(5)
C24 C29 Ru2 71.3(3)
C28 C29 Ru2 71.3(3)
C33 C31 C32 120.7(8)
C33 C31 C25 119.5(7)
C32 C31 C25 111.9(6)
C38 N3 C34 118.9(5)
C38 N3 Ru2 112.5(3)
C34 N3 Ru2 128.6(4)
N3 C34 C35 121.9(6)
C34 C35 C36 118.3(6)
C37 C36 C35 119.8(6)
C36 C37 C38 117.9(6)
N3 C38 C37 123.1(6)
N3 C38 C44 110.8(4)
C37 C38 C44 126.1(5)
C43 N4 C39 119.1(5)
C43 N4 Ru2 111.7(3)
C39 N4 Ru2 129.2(4)
N4 C39 C40 121.8(5)
C41 C40 C39 118.5(6)
C40 C41 C42 120.5(6)
C43 C42 C41 118.2(5)
N4 C43 C42 121.8(5)
N4 C43 C44 111.5(4)
C42 C43 C44 126.7(5)
C44 O4 Ru2 104.4(3)
O4 C44 O5 113.6(4)
O4 C44 C43 107.7(4)
O5 C44 C43 107.7(4)
O4 C44 C38 107.5(4)
O5 C44 C38 114.0(4)
C43 C44 C38 105.9(4)
C44 O5 C45 116.9(4)
O5 C45 C46 111.8(6)
O6 C46 C45 115.0(5)
C59 B1 C65 113.8(4)
C59 B1 C53 110.2(4)
C65 B1 C53 103.1(4)
C59 B1 C47 104.0(4)
C65 B1 C47 110.3(4)
C53 B1 C47 115.8(4)
C48 C47 C52 120.0
C48 C47 B1 123.0(3)
C52 C47 B1 116.8(3)
C47 C48 C49 120.0
C48 C49 C50 120.0
C49 C50 C51 120.0
C52 C51 C50 120.0
C51 C52 C47 120.0
C54 C53 C58 120.0
C54 C53 B1 122.7(3)
C58 C53 B1 117.2(3)
C53 C54 C55 120.0
C56 C55 C54 120.0
C57 C56 C55 120.0
C56 C57 C58 120.0
C57 C58 C53 120.0
C60 C59 C64 120.0
C60 C59 B1 119.7(3)
C64 C59 B1 119.9(3)
C61 C60 C59 120.0
C62 C61 C60 120.0
C61 C62 C63 120.0
C64 C63 C62 120.0
C63 C64 C59 120.0
C66 C65 C70 120.0
C66 C65 B1 121.2(3)
C70 C65 B1 118.6(3)
C65 C66 C67 120.0
C68 C67 C66 120.0
C67 C68 C69 120.0
C70 C69 C68 120.0
C69 C70 C65 120.0
C77 B2 C71 106.7(4)
C77 B2 C89 113.4(4)
C71 B2 C89 107.8(4)
C77 B2 C83 109.9(4)
C71 B2 C83 111.0(4)
C89 B2 C83 108.0(4)
C72 C71 C76 120.0
C72 C71 B2 121.4(3)
C76 C71 B2 118.4(3)
C73 C72 C71 120.0
C72 C73 C74 120.0
C75 C74 C73 120.0
C74 C75 C76 120.0
C75 C76 C71 120.0
C78 C77 C82 120.0
C78 C77 B2 119.8(3)
C82 C77 B2 120.2(3)
C77 C78 C79 120.0
C78 C79 C80 120.0
C81 C80 C79 120.0
C82 C81 C80 120.0
C81 C82 C77 120.0
C84 C83 C88 120.0
C84 C83 B2 119.7(3)
C88 C83 B2 120.2(3)
C85 C84 C83 120.0
C84 C85 C86 120.0
C87 C86 C85 120.0
C86 C87 C88 120.0
C87 C88 C83 120.0
C90 C89 C94 120.0
C90 C89 B2 122.9(3)
C94 C89 B2 117.1(3)
C89 C90 C91 120.0
C92 C91 C90 120.0
C93 C92 C91 120.0
C92 C93 C94 120.0
C93 C94 C89 120.0
Cl2 C95 Cl1 112.6(9)

loop_
_geom_bond_atom_site_label_1
_geom_bond_atom_site_label_2
_geom_bond_distance
Ru1 O1 2.027(4)
Ru1 N2 2.121(5)
Ru1 N1 2.130(4)
Ru1 C3 2.161(6)
Ru1 C1 2.176(6)
Ru1 C6 2.187(5)
Ru1 C4 2.187(6)
Ru1 C2 2.191(5)
Ru1 C5 2.219(5)
C1 C2 1.388(9)
C1 C6 1.420(8)
C2 C3 1.439(9)
C2 C7 1.502(9)
C3 C4 1.393(9)
C4 C5 1.425(8)
C5 C6 1.386(8)
C5 C8 1.519(8)
C8 C10 1.530(9)
C8 C9 1.544(10)
N1 C11 1.326(7)
N1 C15 1.329(7)
C11 C12 1.375(9)
C12 C13 1.384(10)
C13 C14 1.359(10)
C14 C15 1.398(9)
C15 C21 1.522(9)
N2 C20 1.337(8)
N2 C16 1.339(8)
C16 C17 1.387(9)
C16 C21 1.509(9)
C17 C18 1.376(12)
C18 C19 1.351(12)
C19 C20 1.397(10)
O1 C21 1.381(7)
C21 O2 1.403(7)
O2 C22 1.321(11)
C22 C23 1.472(12)
C23 O3 1.4213
Ru2 O4 2.037(3)
Ru2 N3 2.116(4)
Ru2 N4 2.122(4)
Ru2 C27 2.162(5)
Ru2 C26 2.181(5)
Ru2 C29 2.184(6)
Ru2 C24 2.185(6)
Ru2 C28 2.185(6)
Ru2 C25 2.228(5)
C24 C29 1.401(9)
C24 C25 1.405(9)
C25 C26 1.409(9)
C25 C31 1.509(9)
C26 C27 1.410(9)
C27 C28 1.398(9)
C28 C29 1.402(9)
C28 C30 1.495(9)
C31 C33 1.351(12)
C31 C32 1.488(9)
N3 C38 1.332(7)
N3 C34 1.340(7)
C34 C35 1.384(9)
C35 C36 1.393(10)
C36 C37 1.377(10)
C37 C38 1.380(8)
C38 C44 1.525(8)
N4 C43 1.339(6)
N4 C39 1.342(7)
C39 C40 1.380(9)
C40 C41 1.358(9)
C41 C42 1.380(9)
C42 C43 1.376(8)
C43 C44 1.504(7)
O4 C44 1.389(6)
C44 O5 1.403(6)
O5 C45 1.434(7)
C45 C46 1.504(10)
C46 O6 1.424(9)
B1 C59 1.680(6)
B1 C65 1.685(6)
B1 C53 1.689(6)
B1 C47 1.694(6)
C47 C48 1.3900
C47 C52 1.3900
C48 C49 1.3900
C49 C50 1.3900
C50 C51 1.3900
C51 C52 1.3900
C53 C54 1.3900
C53 C58 1.3900
C54 C55 1.3900
C55 C56 1.3900
C56 C57 1.3900
C57 C58 1.3900
C59 C60 1.3900
C59 C64 1.3900
C60 C61 1.3900
C61 C62 1.3900
C62 C63 1.3900
C63 C64 1.3900
C65 C66 1.3900
C65 C70 1.3900
C66 C67 1.3900
C67 C68 1.3900
C68 C69 1.3900
C69 C70 1.3900
B2 C77 1.680(7)
B2 C71 1.687(6)
B2 C89 1.693(7)
B2 C83 1.693(7)
C71 C72 1.3900
C71 C76 1.3900
C72 C73 1.3900
C73 C74 1.3900
C74 C75 1.3900
C75 C76 1.3900
C77 C78 1.3900
C77 C82 1.3900
C78 C79 1.3900
C79 C80 1.3900
C80 C81 1.3900
C81 C82 1.3900
C83 C84 1.3900
C83 C88 1.3900
C84 C85 1.3900
C85 C86 1.3900
C86 C87 1.3900
C87 C88 1.3900
C89 C90 1.3900
C89 C94 1.3900
C90 C91 1.3900
C91 C92 1.3900
C92 C93 1.3900
C93 C94 1.3900
C95 Cl2 1.688(16)
C95 Cl1 1.704(15)

loop_
_geom_torsion_atom_site_label_1
_geom_torsion_atom_site_label_2
_geom_torsion_atom_site_label_3
_geom_torsion_atom_site_label_4
_geom_torsion
O1 Ru1 C1 C2 57.5(4)
N2 Ru1 C1 C2 136.1(4)
N1 Ru1 C1 C2 -117.4(12)
C3 Ru1 C1 C2 -31.1(4)
C6 Ru1 C1 C2 -133.5(5)
C4 Ru1 C1 C2 -68.2(4)
C5 Ru1 C1 C2 -105.7(4)
O1 Ru1 C1 C6 -169.0(3)
N2 Ru1 C1 C6 -90.4(3)
N1 Ru1 C1 C6 16.1(14)
C3 Ru1 C1 C6 102.5(4)
C4 Ru1 C1 C6 65.4(4)
C2 Ru1 C1 C6 133.5(5)
C5 Ru1 C1 C6 27.8(3)
C6 C1 C2 C3 -0.1(8)
Ru1 C1 C2 C3 53.6(4)
C6 C1 C2 C7 -175.1(5)
Ru1 C1 C2 C7 -121.4(6)
C6 C1 C2 Ru1 -53.7(5)
O1 Ru1 C2 C1 -129.0(4)
N2 Ru1 C2 C1 -55.7(4)
N1 Ru1 C2 C1 164.6(3)
C3 Ru1 C2 C1 130.1(5)
C6 Ru1 C2 C1 28.8(3)
C4 Ru1 C2 C1 101.2(4)
C5 Ru1 C2 C1 64.3(4)
O1 Ru1 C2 C3 100.9(4)
N2 Ru1 C2 C3 174.2(3)
N1 Ru1 C2 C3 34.5(5)
C1 Ru1 C2 C3 -130.1(5)
C6 Ru1 C2 C3 -101.4(4)
C4 Ru1 C2 C3 -28.9(3)
C5 Ru1 C2 C3 -65.8(4)
O1 Ru1 C2 C7 -13.0(6)
N2 Ru1 C2 C7 60.4(7)
N1 Ru1 C2 C7 -79.4(7)
C3 Ru1 C2 C7 -113.9(8)
C1 Ru1 C2 C7 116.0(8)
C6 Ru1 C2 C7 144.8(7)
C4 Ru1 C2 C7 -142.7(7)
C5 Ru1 C2 C7 -179.6(7)
C1 C2 C3 C4 1.1(8)
C7 C2 C3 C4 176.1(5)
Ru1 C2 C3 C4 55.4(5)
C1 C2 C3 Ru1 -54.3(5)
C7 C2 C3 Ru1 120.8(5)
O1 Ru1 C3 C4 145.9(4)
N2 Ru1 C3 C4 -148.1(6)
N1 Ru1 C3 C4 67.5(4)
C1 Ru1 C3 C4 -102.3(4)
C6 Ru1 C3 C4 -64.7(4)
C2 Ru1 C3 C4 -132.2(5)
C5 Ru1 C3 C4 -28.3(3)
O1 Ru1 C3 C2 -81.9(4)
N2 Ru1 C3 C2 -15.8(9)
N1 Ru1 C3 C2 -160.3(3)
C1 Ru1 C3 C2 29.9(3)
C6 Ru1 C3 C2 67.6(4)
C4 Ru1 C3 C2 132.2(5)
C5 Ru1 C3 C2 103.9(4)
C2 C3 C4 C5 -1.6(8)
Ru1 C3 C4 C5 53.5(5)
C2 C3 C4 Ru1 -55.1(5)
O1 Ru1 C4 C3 -44.0(4)
N2 Ru1 C4 C3 156.4(4)
N1 Ru1 C4 C3 -120.5(4)
C1 Ru1 C4 C3 66.7(4)
C6 Ru1 C4 C3 104.3(4)
C2 Ru1 C4 C3 29.8(4)
C5 Ru1 C4 C3 133.9(5)
O1 Ru1 C4 C5 -177.9(3)
N2 Ru1 C4 C5 22.5(7)
N1 Ru1 C4 C5 105.6(3)
C3 Ru1 C4 C5 -133.9(5)
C1 Ru1 C4 C5 -67.2(4)
C6 Ru1 C4 C5 -29.6(3)
C2 Ru1 C4 C5 -104.1(4)
C3 C4 C5 C6 1.2(8)
Ru1 C4 C5 C6 53.7(5)
C3 C4 C5 C8 -178.2(5)
Ru1 C4 C5 C8 -125.7(5)
C3 C4 C5 Ru1 -52.5(5)
O1 Ru1 C5 C6 -124.3(6)
N2 Ru1 C5 C6 59.7(4)
N1 Ru1 C5 C6 149.3(3)
C3 Ru1 C5 C6 -102.5(4)
C1 Ru1 C5 C6 -28.8(3)
C4 Ru1 C5 C6 -130.6(5)
C2 Ru1 C5 C6 -64.7(4)
O1 Ru1 C5 C4 6.2(8)
N2 Ru1 C5 C4 -169.7(3)
N1 Ru1 C5 C4 -80.2(4)
C3 Ru1 C5 C4 28.1(3)
C1 Ru1 C5 C4 101.8(4)
C6 Ru1 C5 C4 130.6(5)
C2 Ru1 C5 C4 65.9(4)
O1 Ru1 C5 C8 118.9(7)
N2 Ru1 C5 C8 -57.0(6)
N1 Ru1 C5 C8 32.5(5)
C3 Ru1 C5 C8 140.8(6)
C1 Ru1 C5 C8 -145.5(6)
C6 Ru1 C5 C8 -116.7(7)
C4 Ru1 C5 C8 112.7(6)
C2 Ru1 C5 C8 178.6(6)
C4 C5 C6 C1 -0.2(8)
C8 C5 C6 C1 179.2(5)
Ru1 C5 C6 C1 53.3(5)
C4 C5 C6 Ru1 -53.5(4)
C8 C5 C6 Ru1 125.9(5)
C2 C1 C6 C5 -0.3(9)
Ru1 C1 C6 C5 -54.3(5)
C2 C1 C6 Ru1 54.0(5)
O1 Ru1 C6 C5 154.1(4)
N2 Ru1 C6 C5 -130.7(3)
N1 Ru1 C6 C5 -42.7(4)
C3 Ru1 C6 C5 67.1(4)
C1 Ru1 C6 C5 133.7(5)
C4 Ru1 C6 C5 30.4(3)
C2 Ru1 C6 C5 105.6(4)
O1 Ru1 C6 C1 20.4(6)
N2 Ru1 C6 C1 95.6(3)
N1 Ru1 C6 C1 -176.4(3)
C3 Ru1 C6 C1 -66.5(4)
C4 Ru1 C6 C1 -103.2(4)
C2 Ru1 C6 C1 -28.1(3)
C5 Ru1 C6 C1 -133.7(5)
C6 C5 C8 C10 77.8(7)
C4 C5 C8 C10 -102.8(7)
Ru1 C5 C8 C10 169.0(5)
C6 C5 C8 C9 -44.9(8)
C4 C5 C8 C9 134.5(6)
Ru1 C5 C8 C9 46.3(7)
O1 Ru1 N1 C11 -156.2(5)
N2 Ru1 N1 C11 126.8(5)
C3 Ru1 N1 C11 -63.5(6)
C1 Ru1 N1 C11 19.0(15)
C6 Ru1 N1 C11 32.5(6)
C4 Ru1 N1 C11 -29.3(5)
C2 Ru1 N1 C11 -85.8(6)
C5 Ru1 N1 C11 7.9(6)
O1 Ru1 N1 C15 21.7(4)
N2 Ru1 N1 C15 -55.3(4)
C3 Ru1 N1 C15 114.4(4)
C1 Ru1 N1 C15 -163.1(11)
C6 Ru1 N1 C15 -149.6(4)
C4 Ru1 N1 C15 148.6(4)
C2 Ru1 N1 C15 92.1(5)
C5 Ru1 N1 C15 -174.2(4)
C15 N1 C11 C12 1.0(9)
Ru1 N1 C11 C12 178.8(5)
N1 C11 C12 C13 -0.7(11)
C11 C12 C13 C14 0.1(12)
C12 C13 C14 C15 0.2(12)
C11 N1 C15 C14 -0.7(9)
Ru1 N1 C15 C14 -178.9(5)
C11 N1 C15 C21 -179.0(5)
Ru1 N1 C15 C21 2.8(6)
C13 C14 C15 N1 0.1(11)
C13 C14 C15 C21 178.2(7)
O1 Ru1 N2 C20 153.1(6)
N1 Ru1 N2 C20 -129.0(5)
C3 Ru1 N2 C20 84.0(9)
C1 Ru1 N2 C20 41.8(6)
C6 Ru1 N2 C20 3.4(5)
C4 Ru1 N2 C20 -43.6(8)
C2 Ru1 N2 C20 72.1(6)
C5 Ru1 N2 C20 -28.0(6)
O1 Ru1 N2 C16 -23.1(4)
N1 Ru1 N2 C16 54.7(4)
C3 Ru1 N2 C16 -92.3(8)
C1 Ru1 N2 C16 -134.5(4)
C6 Ru1 N2 C16 -172.9(4)
C4 Ru1 N2 C16 140.1(5)
C2 Ru1 N2 C16 -104.2(4)
C5 Ru1 N2 C16 155.8(4)
C20 N2 C16 C17 2.4(9)
Ru1 N2 C16 C17 179.1(5)
C20 N2 C16 C21 -178.0(5)
Ru1 N2 C16 C21 -1.3(6)
N2 C16 C17 C18 -4.4(10)
C21 C16 C17 C18 176.1(6)
C16 C17 C18 C19 2.8(11)
C17 C18 C19 C20 0.6(12)
C16 N2 C20 C19 1.2(9)
Ru1 N2 C20 C19 -174.9(5)
C18 C19 C20 N2 -2.7(11)
N2 Ru1 O1 C21 43.6(4)
N1 Ru1 O1 C21 -42.8(4)
C3 Ru1 O1 C21 -153.2(4)
C1 Ru1 O1 C21 138.1(4)
C6 Ru1 O1 C21 124.6(5)
C4 Ru1 O1 C21 -128.0(4)
C2 Ru1 O1 C21 168.7(4)
C5 Ru1 O1 C21 -132.8(7)
Ru1 O1 C21 O2 -177.2(5)
Ru1 O1 C21 C16 -57.3(5)
Ru1 O1 C21 C15 56.5(5)
N2 C16 C21 O1 38.7(6)
C17 C16 C21 O1 -141.7(6)
N2 C16 C21 O2 162.3(5)
C17 C16 C21 O2 -18.2(8)
N2 C16 C21 C15 -76.2(6)
C17 C16 C21 C15 103.4(7)
N1 C15 C21 O1 -39.4(7)
C14 C15 C21 O1 142.3(6)
N1 C15 C21 O2 -166.2(5)
C14 C15 C21 O2 15.6(9)
N1 C15 C21 C16 75.6(6)
C14 C15 C21 C16 -102.6(7)
O1 C21 O2 C22 -47.3(10)
C16 C21 O2 C22 -167.0(8)
C15 C21 O2 C22 76.1(9)
C21 O2 C22 C23 85.7(12)
O2 C22 C23 O3 -72.6(10)
O4 Ru2 C24 C29 -29.2(5)
N3 Ru2 C24 C29 -104.8(3)
N4 Ru2 C24 C29 170.7(3)
C27 Ru2 C24 C29 66.6(4)
C26 Ru2 C24 C29 104.3(4)
C28 Ru2 C24 C29 29.2(3)
C25 Ru2 C24 C29 134.2(5)
O4 Ru2 C24 C25 -163.5(3)
N3 Ru2 C24 C25 121.0(4)
N4 Ru2 C24 C25 36.5(5)
C27 Ru2 C24 C25 -67.6(4)
C26 Ru2 C24 C25 -30.0(3)
C29 Ru2 C24 C25 -134.2(5)
C28 Ru2 C24 C25 -105.0(4)
C29 C24 C25 C26 -0.8(8)
Ru2 C24 C25 C26 52.8(4)
C29 C24 C25 C31 -180.0(6)
Ru2 C24 C25 C31 -126.3(6)
C29 C24 C25 Ru2 -53.7(5)
O4 Ru2 C25 C24 91.8(12)
N3 Ru2 C25 C24 -67.7(4)
N4 Ru2 C25 C24 -156.5(3)
C27 Ru2 C25 C24 101.4(4)
C26 Ru2 C25 C24 130.7(5)
C29 Ru2 C25 C24 28.0(3)
C28 Ru2 C25 C24 64.7(4)
O4 Ru2 C25 C26 -38.9(13)
N3 Ru2 C25 C26 161.6(3)
N4 Ru2 C25 C26 72.8(4)
C27 Ru2 C25 C26 -29.3(4)
C29 Ru2 C25 C26 -102.7(4)
C24 Ru2 C25 C26 -130.7(5)
C28 Ru2 C25 C26 -66.0(4)
O4 Ru2 C25 C31 -151.0(10)
N3 Ru2 C25 C31 49.5(9)
N4 Ru2 C25 C31 -39.3(9)
C27 Ru2 C25 C31 -141.4(9)
C26 Ru2 C25 C31 -112.1(10)
C29 Ru2 C25 C31 145.2(9)
C24 Ru2 C25 C31 117.2(10)
C28 Ru2 C25 C31 -178.1(9)
C24 C25 C26 C27 1.0(8)
C31 C25 C26 C27 -179.9(5)
Ru2 C25 C26 C27 53.9(5)
C24 C25 C26 Ru2 -52.9(4)
C31 C25 C26 Ru2 126.3(5)
O4 Ru2 C26 C25 171.1(3)
N3 Ru2 C26 C25 -32.1(5)
N4 Ru2 C26 C25 -114.1(3)
C27 Ru2 C26 C25 132.5(5)
C29 Ru2 C26 C25 66.7(4)
C24 Ru2 C26 C25 29.9(3)
C28 Ru2 C26 C25 103.8(4)
O4 Ru2 C26 C27 38.6(5)
N3 Ru2 C26 C27 -164.6(4)
N4 Ru2 C26 C27 113.4(4)
C29 Ru2 C26 C27 -65.8(4)
C24 Ru2 C26 C27 -102.6(4)
C28 Ru2 C26 C27 -28.7(4)
C25 Ru2 C26 C27 -132.5(5)
C25 C26 C27 C28 -0.6(8)
Ru2 C26 C27 C28 54.7(5)
C25 C26 C27 Ru2 -55.2(5)
O4 Ru2 C27 C28 74.1(4)
N3 Ru2 C27 C28 -8.8(13)
N4 Ru2 C27 C28 153.4(4)
C26 Ru2 C27 C28 -133.0(5)
C29 Ru2 C27 C28 -29.9(4)
C24 Ru2 C27 C28 -67.1(4)
C25 Ru2 C27 C28 -104.2(4)
O4 Ru2 C27 C26 -152.9(3)
N3 Ru2 C27 C26 124.2(11)
N4 Ru2 C27 C26 -73.6(4)
C29 Ru2 C27 C26 103.1(4)
C24 Ru2 C27 C26 65.9(4)
C28 Ru2 C27 C26 133.0(5)
C25 Ru2 C27 C26 28.8(4)
C26 C27 C28 C29 0.0(8)
Ru2 C27 C28 C29 54.5(5)
C26 C27 C28 C30 -175.3(6)
Ru2 C27 C28 C30 -120.8(6)
C26 C27 C28 Ru2 -54.5(5)
O4 Ru2 C28 C27 -110.0(4)
N3 Ru2 C28 C27 177.9(3)
N4 Ru2 C28 C27 -40.8(5)
C26 Ru2 C28 C27 28.9(4)
C29 Ru2 C28 C27 130.9(5)
C24 Ru2 C28 C27 101.7(4)
C25 Ru2 C28 C27 65.5(4)
O4 Ru2 C28 C29 119.2(3)
N3 Ru2 C28 C29 47.0(4)
N4 Ru2 C28 C29 -171.7(3)
C27 Ru2 C28 C29 -130.9(5)
C26 Ru2 C28 C29 -102.0(4)
C24 Ru2 C28 C29 -29.2(3)
C25 Ru2 C28 C29 -65.4(4)
O4 Ru2 C28 C30 2.7(7)
N3 Ru2 C28 C30 -69.5(8)
N4 Ru2 C28 C30 71.8(8)
C27 Ru2 C28 C30 112.6(9)
C26 Ru2 C28 C30 141.6(8)
C29 Ru2 C28 C30 -116.5(9)
C24 Ru2 C28 C30 -145.7(8)
C25 Ru2 C28 C30 178.1(8)
C25 C24 C29 C28 0.3(8)
Ru2 C24 C29 C28 -54.2(5)
C25 C24 C29 Ru2 54.5(5)
C27 C28 C29 C24 0.2(8)
C30 C28 C29 C24 175.3(6)
Ru2 C28 C29 C24 54.2(5)
C27 C28 C29 Ru2 -54.0(5)
C30 C28 C29 Ru2 121.1(6)
O4 Ru2 C29 C24 161.6(3)
N3 Ru2 C29 C24 81.6(4)
N4 Ru2 C29 C24 -72(2)
C27 Ru2 C29 C24 -102.1(4)
C26 Ru2 C29 C24 -64.7(4)
C28 Ru2 C29 C24 -132.1(5)
C25 Ru2 C29 C24 -27.8(3)
O4 Ru2 C29 C28 -66.3(4)
N3 Ru2 C29 C28 -146.3(3)
N4 Ru2 C29 C28 60(2)
C27 Ru2 C29 C28 30.0(3)
C26 Ru2 C29 C28 67.4(4)
C24 Ru2 C29 C28 132.1(5)
C25 Ru2 C29 C28 104.3(4)
C24 C25 C31 C33 59.4(14)
C26 C25 C31 C33 -119.7(12)
Ru2 C25 C31 C33 -31.9(17)
C24 C25 C31 C32 -89.9(10)
C26 C25 C31 C32 90.9(10)
Ru2 C25 C31 C32 178.7(6)
O4 Ru2 N3 C38 20.7(3)
N4 Ru2 N3 C38 -57.0(3)
C27 Ru2 N3 C38 105.9(12)
C26 Ru2 N3 C38 -142.5(4)
C29 Ru2 N3 C38 125.8(4)
C24 Ru2 N3 C38 163.0(4)
C28 Ru2 N3 C38 98.6(4)
C25 Ru2 N3 C38 -162.9(4)
O4 Ru2 N3 C34 -156.6(5)
N4 Ru2 N3 C34 125.7(5)
C27 Ru2 N3 C34 -71.4(13)
C26 Ru2 N3 C34 40.2(6)
C29 Ru2 N3 C34 -51.5(5)
C24 Ru2 N3 C34 -14.4(5)
C28 Ru2 N3 C34 -78.7(5)
C25 Ru2 N3 C34 19.8(5)
C38 N3 C34 C35 0.4(8)
Ru2 N3 C34 C35 177.6(4)
N3 C34 C35 C36 -1.0(9)
C34 C35 C36 C37 1.7(10)
C35 C36 C37 C38 -1.9(9)
C34 N3 C38 C37 -0.6(8)
Ru2 N3 C38 C37 -178.2(4)
C34 N3 C38 C44 -178.1(5)
Ru2 N3 C38 C44 4.3(5)
C36 C37 C38 N3 1.3(8)
C36 C37 C38 C44 178.4(5)
O4 Ru2 N4 C43 -22.1(3)
N3 Ru2 N4 C43 56.0(4)
C27 Ru2 N4 C43 -120.9(4)
C26 Ru2 N4 C43 -157.1(4)
C29 Ru2 N4 C43 -150.2(19)
C24 Ru2 N4 C43 145.4(4)
C28 Ru2 N4 C43 -96.2(4)
C25 Ru2 N4 C43 167.5(4)
O4 Ru2 N4 C39 155.2(5)
N3 Ru2 N4 C39 -126.6(5)
C27 Ru2 N4 C39 56.5(5)
C26 Ru2 N4 C39 20.3(5)
C29 Ru2 N4 C39 27(2)
C24 Ru2 N4 C39 -37.3(6)
C28 Ru2 N4 C39 81.1(6)
C25 Ru2 N4 C39 -15.2(5)
C43 N4 C39 C40 0.3(9)
Ru2 N4 C39 C40 -176.8(5)
N4 C39 C40 C41 -1.2(10)
C39 C40 C41 C42 1.9(11)
C40 C41 C42 C43 -1.9(10)
C39 N4 C43 C42 -0.3(8)
Ru2 N4 C43 C42 177.4(4)
C39 N4 C43 C44 179.7(5)
Ru2 N4 C43 C44 -2.6(5)
C41 C42 C43 N4 1.0(9)
C41 C42 C43 C44 -179.0(6)
N3 Ru2 O4 C44 -42.2(3)
N4 Ru2 O4 C44 42.9(3)
C27 Ru2 O4 C44 148.1(3)
C26 Ru2 O4 C44 125.0(3)
C29 Ru2 O4 C44 -142.2(3)
C24 Ru2 O4 C44 -124.1(4)
C28 Ru2 O4 C44 -176.1(3)
C25 Ru2 O4 C44 157.2(11)
Ru2 O4 C44 O5 -176.2(3)
Ru2 O4 C44 C43 -57.0(4)
Ru2 O4 C44 C38 56.7(4)
N4 C43 C44 O4 39.7(6)
C42 C43 C44 O4 -140.3(6)
N4 C43 C44 O5 162.6(4)
C42 C43 C44 O5 -17.4(8)
N4 C43 C44 C38 -75.1(5)
C42 C43 C44 C38 104.9(6)
N3 C38 C44 O4 -40.8(5)
C37 C38 C44 O4 141.7(5)
N3 C38 C44 O5 -167.7(4)
C37 C38 C44 O5 14.9(8)
N3 C38 C44 C43 74.1(5)
C37 C38 C44 C43 -103.4(6)
O4 C44 O5 C45 -56.0(6)
C43 C44 O5 C45 -175.1(5)
C38 C44 O5 C45 67.7(6)
C44 O5 C45 C46 97.6(6)
O5 C45 C46 O6 -77.8(7)
C59 B1 C47 C48 95.8(4)
C65 B1 C47 C48 -141.8(3)
C53 B1 C47 C48 -25.2(5)
C59 B1 C47 C52 -79.2(4)
C65 B1 C47 C52 43.2(4)
C53 B1 C47 C52 159.8(3)
C52 C47 C48 C49 0.0
B1 C47 C48 C49 -174.9(4)
C47 C48 C49 C50 0.0
C48 C49 C50 C51 0.0
C49 C50 C51 C52 0.0
C50 C51 C52 C47 0.0
C48 C47 C52 C51 0.0
B1 C47 C52 C51 175.2(3)
C59 B1 C53 C54 -139.5(3)
C65 B1 C53 C54 98.6(4)
C47 B1 C53 C54 -21.9(5)
C59 B1 C53 C58 44.3(5)
C65 B1 C53 C58 -77.5(4)
C47 B1 C53 C58 162.0(3)
C58 C53 C54 C55 0.0
B1 C53 C54 C55 -176.0(4)
C53 C54 C55 C56 0.0
C54 C55 C56 C57 0.0
C55 C56 C57 C58 0.0
C56 C57 C58 C53 0.0
C54 C53 C58 C57 0.0
B1 C53 C58 C57 176.2(4)
C65 B1 C59 C60 149.3(3)
C53 B1 C59 C60 34.0(5)
C47 B1 C59 C60 -90.7(4)
C65 B1 C59 C64 -38.4(5)
C53 B1 C59 C64 -153.6(3)
C47 B1 C59 C64 81.7(4)
C64 C59 C60 C61 0.0
B1 C59 C60 C61 172.3(4)
C59 C60 C61 C62 0.0
C60 C61 C62 C63 0.0
C61 C62 C63 C64 0.0
C62 C63 C64 C59 0.0
C60 C59 C64 C63 0.0
B1 C59 C64 C63 -172.3(4)
C59 B1 C65 C66 -31.9(5)
C53 B1 C65 C66 87.5(4)
C47 B1 C65 C66 -148.3(3)
C59 B1 C65 C70 152.5(3)
C53 B1 C65 C70 -88.1(4)
C47 B1 C65 C70 36.1(5)
C70 C65 C66 C67 0.0
B1 C65 C66 C67 -175.5(4)
C65 C66 C67 C68 0.0
C66 C67 C68 C69 0.0
C67 C68 C69 C70 0.0
C68 C69 C70 C65 0.0
C66 C65 C70 C69 0.0
B1 C65 C70 C69 175.7(4)
C77 B2 C71 C72 -92.1(4)
C89 B2 C71 C72 145.8(3)
C83 B2 C71 C72 27.7(5)
C77 B2 C71 C76 83.9(4)
C89 B2 C71 C76 -38.2(5)
C83 B2 C71 C76 -156.3(3)
C76 C71 C72 C73 0.0
B2 C71 C72 C73 175.9(4)
C71 C72 C73 C74 0.0
C72 C73 C74 C75 0.0
C73 C74 C75 C76 0.0
C74 C75 C76 C71 0.0
C72 C71 C76 C75 0.0
B2 C71 C76 C75 -176.0(4)
C71 B2 C77 C78 15.8(5)
C89 B2 C77 C78 134.4(4)
C83 B2 C77 C78 -104.7(4)
C71 B2 C77 C82 -164.2(3)
C89 B2 C77 C82 -45.7(5)
C83 B2 C77 C82 75.3(5)
C82 C77 C78 C79 0.0
B2 C77 C78 C79 180.0(4)
C77 C78 C79 C80 0.0
C78 C79 C80 C81 0.0
C79 C80 C81 C82 0.0
C80 C81 C82 C77 0.0
C78 C77 C82 C81 0.0
B2 C77 C82 C81 -180.0(4)
C77 B2 C83 C84 156.0(3)
C71 B2 C83 C84 38.1(5)
C89 B2 C83 C84 -79.8(4)
C77 B2 C83 C88 -26.8(5)
C71 B2 C83 C88 -144.6(3)
C89 B2 C83 C88 97.4(4)
C88 C83 C84 C85 0.0
B2 C83 C84 C85 177.2(4)
C83 C84 C85 C86 0.0
C84 C85 C86 C87 0.0
C85 C86 C87 C88 0.0
C86 C87 C88 C83 0.0
C84 C83 C88 C87 0.0
B2 C83 C88 C87 -177.2(4)
C77 B2 C89 C90 -0.7(5)
C71 B2 C89 C90 117.2(4)
C83 B2 C89 C90 -122.7(3)
C77 B2 C89 C94 177.8(3)
C71 B2 C89 C94 -64.3(4)
C83 B2 C89 C94 55.7(4)
C94 C89 C90 C91 0.0
B2 C89 C90 C91 178.4(4)
C89 C90 C91 C92 0.0
C90 C91 C92 C93 0.0
C91 C92 C93 C94 0.0
C92 C93 C94 C89 0.0
C90 C89 C94 C93 0.0
B2 C89 C94 C93 -178.5(4)
